data_7209762
loop_
_publ_author_name
'Wang, Wei'
'Kan, Wei-Qiu'
'Yang, Jin'
'Ma, Jian-Fang'

_publ_section_title
;
 A series of coordination polymers assembled from d10 metals and a new
 multidentate N-donor ligand: syntheses, structures, and photoluminescent
 properties
;
_journal_issue 19
_journal_name_full CrystEngComm
_journal_page_first 3824
_journal_paper_doi 10.1039/c3ce40119g
_journal_volume 15
_journal_year 2013
_chemical_formula_moiety 'C88 H68 N18 O14 Zn2'
_chemical_formula_sum 'C88 H68 N18 O14 Zn2'
_chemical_formula_weight 1732.34
_chemical_name_systematic
;
?
;
_space_group_IT_number 2
_symmetry_cell_setting triclinic
_symmetry_space_group_name_Hall '-P 1'
_symmetry_space_group_name_H-M 'P -1'
_atom_sites_solution_hydrogens geom
_atom_sites_solution_primary direct
_atom_sites_solution_secondary difmap
_audit_creation_method SHELXL-97
_cell_angle_alpha 65.274(5)
_cell_angle_beta 75.741(4)
_cell_angle_gamma 71.068(5)
_cell_formula_units_Z 1
_cell_length_a 10.4400(5)
_cell_length_b 14.9250(9)
_cell_length_c 15.1760(6)
_cell_measurement_reflns_used 2852
_cell_measurement_temperature 293(2)
_cell_measurement_theta_max 29.1569
_cell_measurement_theta_min 2.9479
_cell_volume 2014.8(2)
_computing_cell_refinement CrysAlis
_computing_data_collection 'CrysAlis (Oxford Diffraction, 2006)'
_computing_data_reduction CrysAlis
_computing_structure_refinement 'SHELXL-97 (Sheldrick, 2008)'
_computing_structure_solution 'SHELXL-97 (Sheldrick, 2008)'
_diffrn_ambient_temperature 293(2)
_diffrn_detector_area_resol_mean 10.0
_diffrn_measured_fraction_theta_full 0.996
_diffrn_measured_fraction_theta_max 0.996
_diffrn_measurement_device_type 'Oxford Diffraction Gemini R Ultra'
_diffrn_measurement_method '\w scan'
_diffrn_radiation_monochromator graphite
_diffrn_radiation_source 'fine-focus sealed tube'
_diffrn_radiation_type MoK\a
_diffrn_radiation_wavelength 0.71073
_diffrn_reflns_av_R_equivalents 0.0469
_diffrn_reflns_av_sigmaI/netI 0.0895
_diffrn_reflns_limit_h_max 12
_diffrn_reflns_limit_h_min -10
_diffrn_reflns_limit_k_max 16
_diffrn_reflns_limit_k_min -17
_diffrn_reflns_limit_l_max 18
_diffrn_reflns_limit_l_min -16
_diffrn_reflns_number 12669
_diffrn_reflns_theta_full 25.03
_diffrn_reflns_theta_max 25.03
_diffrn_reflns_theta_min 2.95
_exptl_absorpt_coefficient_mu 0.674
_exptl_absorpt_correction_T_max 0.8998
_exptl_absorpt_correction_T_min 0.8549
_exptl_absorpt_correction_type multi-scan
_exptl_absorpt_process_details
;
CrysAlis (Oxford Diffraction, 2006)
;
_exptl_crystal_colour colorless
_exptl_crystal_density_diffrn 1.428
_exptl_crystal_density_method 'not measured'
_exptl_crystal_description block
_exptl_crystal_F_000 894
_exptl_crystal_size_max 0.24
_exptl_crystal_size_mid 0.20
_exptl_crystal_size_min 0.16
_refine_diff_density_max 0.562
_refine_diff_density_min -0.543
_refine_diff_density_rms 0.072
_refine_ls_extinction_method none
_refine_ls_goodness_of_fit_ref 1.017
_refine_ls_hydrogen_treatment constr
_refine_ls_matrix_type full
_refine_ls_number_parameters 631
_refine_ls_number_reflns 7094
_refine_ls_number_restraints 150
_refine_ls_restrained_S_all 1.010
_refine_ls_R_factor_all 0.1248
_refine_ls_R_factor_gt 0.0707
_refine_ls_shift/su_max 0.000
_refine_ls_shift/su_mean 0.000
_refine_ls_structure_factor_coef Fsqd
_refine_ls_weighting_details 'calc w=1/[\s^2^(Fo^2^)+(0.0970P)^2^+0.2047P] where P=(Fo^2^+2Fc^2^)/3'
_refine_ls_weighting_scheme calc
_refine_ls_wR_factor_gt 0.1610
_refine_ls_wR_factor_ref 0.1933
_reflns_number_gt 4289
_reflns_number_total 7094
_reflns_threshold_expression >2\s(I)
_cod_data_source_file c3ce40119g.txt
_cod_data_source_block compound-6
_cod_original_cell_volume 2014.79(17)
_cod_original_sg_symbol_H-M 'p -1'
_cod_database_code 7209762

loop_
_symmetry_equiv_pos_as_xyz
'x, y, z'
'-x, -y, -z'

loop_
_atom_site_label
_atom_site_type_symbol
_atom_site_fract_x
_atom_site_fract_y
_atom_site_fract_z
_atom_site_U_iso_or_equiv
_atom_site_adp_type
_atom_site_occupancy
_atom_site_symmetry_multiplicity
_atom_site_calc_flag
_atom_site_refinement_flags
Zn1 Zn 0.61730(6) 0.00693(5) 0.14318(4) 0.0491(2) Uani 1 1 d .
C1 C 1.4448(4) -0.0278(4) 0.4431(3) 0.0382(11) Uani 1 1 d .
C2 C 1.4083(4) 0.0730(4) 0.4360(3) 0.0396(12) Uani 1 1 d .
C3 C 1.4640(4) 0.1018(4) 0.4925(3) 0.0392(11) Uani 1 1 d .
C4 C 1.3940(5) -0.0581(4) 0.3769(3) 0.0452(12) Uani 1 1 d .
H4A H 1.3482 0.0022 0.3270 0.054 Uiso 1 1 calc R
H4B H 1.4701 -0.0963 0.3448 0.054 Uiso 1 1 calc R
C5 C 1.2327(5) -0.1453(4) 0.3885(3) 0.0399(11) Uani 1 1 d .
C6 C 1.1414(5) -0.2025(4) 0.4463(4) 0.0493(13) Uani 1 1 d .
H6 H 1.1344 -0.2254 0.5141 0.059 Uiso 1 1 calc R
C7 C 1.0605(6) -0.2260(4) 0.4039(4) 0.0575(15) Uani 1 1 d .
H7 H 0.9960 -0.2619 0.4431 0.069 Uiso 1 1 calc R
C8 C 1.0745(5) -0.1964(4) 0.3028(3) 0.0501(13) Uani 1 1 d .
H8 H 1.0205 -0.2126 0.2741 0.060 Uiso 1 1 calc R
C9 C 1.1693(5) -0.1429(4) 0.2465(3) 0.0385(11) Uani 1 1 d .
C10 C 1.2486(5) -0.1161(4) 0.2875(3) 0.0420(12) Uani 1 1 d .
H10 H 1.3118 -0.0790 0.2480 0.050 Uiso 1 1 calc R
C11 C 1.1038(5) -0.1127(5) 0.0863(4) 0.0611(16) Uani 1 1 d .
H11 H 1.0222 -0.1323 0.1111 0.073 Uiso 1 1 calc R
C12 C 1.2912(5) -0.0787(4) 0.0761(3) 0.0535(15) Uani 1 1 d .
H12 H 1.3667 -0.0713 0.0921 0.064 Uiso 1 1 calc R
C13 C 1.3016(5) 0.1521(4) 0.3698(3) 0.0491(13) Uani 1 1 d .
H13A H 1.2809 0.2173 0.3767 0.059 Uiso 1 1 calc R
H13B H 1.3355 0.1612 0.3019 0.059 Uiso 1 1 calc R
C14 C 1.0763(5) 0.1682(4) 0.3455(3) 0.0422(12) Uani 1 1 d .
C15 C 1.0444(6) 0.2714(4) 0.2953(4) 0.0571(14) Uani 1 1 d .
H15 H 1.1010 0.3098 0.2923 0.069 Uiso 1 1 calc R
C16 C 0.9291(6) 0.3182(5) 0.2494(4) 0.0678(17) Uani 1 1 d .
H16 H 0.9069 0.3886 0.2173 0.081 Uiso 1 1 calc R
C17 C 0.8454(6) 0.2625(4) 0.2501(4) 0.0574(14) Uani 1 1 d .
H17 H 0.7671 0.2948 0.2191 0.069 Uiso 1 1 calc R
C18 C 0.8804(5) 0.1587(4) 0.2975(3) 0.0431(12) Uani 1 1 d .
C19 C 0.9957(4) 0.1110(4) 0.3462(3) 0.0413(11) Uani 1 1 d .
H19 H 1.0181 0.0407 0.3789 0.050 Uiso 1 1 calc R
C20 C 0.7329(5) 0.1164(4) 0.2204(4) 0.0506(13) Uani 1 1 d .
H20 H 0.7157 0.1776 0.1673 0.061 Uiso 1 1 calc R
C21 C 0.8003(5) 0.0004(4) 0.3535(3) 0.0513(13) Uani 1 1 d .
H21 H 0.8396 -0.0340 0.4113 0.062 Uiso 1 1 calc R
C22 C 1.4213(5) 0.2104(4) 0.4844(3) 0.0485(13) Uani 1 1 d .
H22A H 1.3228 0.2321 0.4987 0.058 Uiso 1 1 calc R
H22B H 1.4629 0.2186 0.5303 0.058 Uiso 1 1 calc R
C23 C 1.3930(5) 0.3681(4) 0.3470(4) 0.0534(14) Uani 1 1 d .
C24 C 1.3319(16) 0.4262(13) 0.3982(11) 0.054(5) Uani 0.50 1 d PU
C24' C 1.2950(17) 0.4230(14) 0.4081(12) 0.064(5) Uani 0.50 1 d PU
C25 C 1.2635(18) 0.5301(14) 0.3519(13) 0.074(5) Uani 0.50 1 d PU
C25' C 1.2231(18) 0.5211(14) 0.3566(13) 0.077(5) Uani 0.50 1 d PU
C26 C 1.273(2) 0.5732(16) 0.2479(15) 0.088(7) Uani 0.50 1 d PU
C26' C 1.2361(17) 0.5636(13) 0.2542(12) 0.063(5) Uani 0.50 1 d PU
C27 C 1.3317(6) 0.5062(5) 0.1999(4) 0.0675(16) Uani 1 1 d .
C28 C 1.4035(6) 0.4081(5) 0.2453(4) 0.0620(15) Uani 1 1 d .
H28 H 1.4581 0.3691 0.2089 0.074 Uiso 1 1 calc R
C29 C 1.3251(7) 0.4937(6) 0.0421(5) 0.085(2) Uani 1 1 d U
H29 H 1.3183 0.4266 0.0677 0.102 Uiso 1 1 calc R
C30 C 1.3445(7) 0.6363(6) 0.0278(5) 0.0784(18) Uani 1 1 d U
H30 H 1.3517 0.6890 0.0423 0.094 Uiso 1 1 calc R
C31 C 0.7197(6) -0.1985(5) 0.2167(4) 0.0554(15) Uani 1 1 d .
C32 C 0.7156(6) -0.3087(5) 0.2775(4) 0.0642(16) Uani 1 1 d .
C33 C 0.8324(8) -0.3813(6) 0.3078(5) 0.087(2) Uani 1 1 d .
H33 H 0.9154 -0.3641 0.2913 0.105 Uiso 1 1 calc R
C34 C 0.8248(10) -0.4822(8) 0.3643(7) 0.121(3) Uani 1 1 d U
H34 H 0.9039 -0.5313 0.3856 0.145 Uiso 1 1 calc R
C35 C 0.7080(10) -0.5095(8) 0.3883(7) 0.120(3) Uani 1 1 d U
C36 C 0.5899(17) -0.4380(14) 0.3709(13) 0.097(5) Uani 0.60 1 d PU
C36' C 0.582(3) -0.442(3) 0.339(2) 0.127(11) Uani 0.40 1 d PU
C37 C 0.5882(13) -0.3325(10) 0.3144(10) 0.065(4) Uani 0.60 1 d PU
C37' C 0.594(2) -0.3345(18) 0.2808(16) 0.083(7) Uani 0.40 1 d PU
C38 C 0.3979(6) 0.1620(5) 0.0871(4) 0.0620(15) Uani 1 1 d .
C39 C 0.2644(6) 0.2190(5) 0.0476(4) 0.0612(15) Uani 1 1 d .
C40 C 0.1581(16) 0.1849(13) 0.0671(12) 0.044(4) Uani 0.50 1 d P
C40' C 0.157(3) 0.1541(17) 0.0885(17) 0.084(9) Uani 0.50 1 d PU
C41 C 0.026(3) 0.209(2) 0.047(2) 0.108(12) Uani 0.50 1 d PU
C41' C 0.0397(18) 0.2383(18) 0.0302(16) 0.067(5) Uani 0.50 1 d P
C42 C 0.0192(15) 0.3160(15) -0.0273(12) 0.095(4) Uani 0.70 1 d PU
C42' C 0.037(4) 0.353(3) -0.036(2) 0.094(10) Uani 0.30 1 d PU
C43 C 0.1265(13) 0.3725(8) -0.0594(8) 0.136(3) Uani 1 1 d U
C44 C 0.2523(8) 0.3175(6) -0.0213(6) 0.099(2) Uani 1 1 d U
H44 H 0.3258 0.3470 -0.0422 0.119 Uiso 1 1 calc R
N1 N 1.1869(4) -0.1125(3) 0.1414(3) 0.0446(10) Uani 1 1 d .
N2 N 1.1524(5) -0.0816(4) -0.0068(3) 0.0599(12) Uani 1 1 d U
N3 N 1.2710(4) -0.0581(4) -0.0115(3) 0.0527(12) Uani 1 1 d .
N4 N 0.8038(4) 0.0983(3) 0.2922(3) 0.0427(10) Uani 1 1 d .
N5 N 0.6922(4) 0.0375(3) 0.2350(3) 0.0481(11) Uani 1 1 d .
N6 N 0.7355(4) -0.0389(3) 0.3215(3) 0.0522(11) Uani 1 1 d .
N7 N 1.3341(5) 0.5444(4) 0.0960(4) 0.0684(13) Uani 1 1 d .
N8 N 1.3275(6) 0.5529(5) -0.0521(4) 0.0904(17) Uani 1 1 d U
N9 N 1.3434(6) 0.6435(4) -0.0590(4) 0.0817(16) Uani 1 1 d .
O1 O 1.3004(3) -0.1199(3) 0.4364(2) 0.0510(9) Uani 1 1 d .
O2 O 1.1825(3) 0.1143(3) 0.3999(2) 0.0531(9) Uani 1 1 d .
O3 O 1.4663(3) 0.2698(3) 0.3858(2) 0.0558(9) Uani 1 1 d .
O4 O 0.6062(4) -0.1346(3) 0.1996(3) 0.0580(10) Uani 1 1 d .
O5 O 0.8308(4) -0.1779(3) 0.1885(3) 0.0745(12) Uani 1 1 d .
O6 O 0.4239(4) 0.0665(3) 0.1235(3) 0.0679(11) Uani 1 1 d .
O7 O 0.4624(10) 0.2140(8) 0.0971(7) 0.093(3) Uani 0.60 1 d PU
O7' O 0.4981(12) 0.2041(9) 0.0658(9) 0.065(3) Uani 0.40 1 d PU

loop_
_atom_site_aniso_label
_atom_site_aniso_U_11
_atom_site_aniso_U_22
_atom_site_aniso_U_33
_atom_site_aniso_U_23
_atom_site_aniso_U_13
_atom_site_aniso_U_12
Zn1 0.0537(4) 0.0632(5) 0.0338(3) -0.0099(3) -0.0088(3) -0.0275(3)
C1 0.037(2) 0.045(3) 0.028(2) -0.006(2) -0.0073(19) -0.013(2)
C2 0.038(2) 0.050(4) 0.027(2) -0.006(2) -0.0113(19) -0.012(2)
C3 0.038(2) 0.050(3) 0.029(2) -0.011(2) -0.005(2) -0.015(2)
C4 0.052(3) 0.053(3) 0.033(2) -0.010(2) -0.012(2) -0.020(3)
C5 0.041(3) 0.040(3) 0.036(2) -0.011(2) -0.010(2) -0.008(2)
C6 0.059(3) 0.048(3) 0.036(3) -0.009(2) -0.004(2) -0.016(3)
C7 0.063(3) 0.066(4) 0.046(3) -0.016(3) 0.004(3) -0.034(3)
C8 0.054(3) 0.062(4) 0.044(3) -0.021(3) -0.009(2) -0.023(3)
C9 0.043(3) 0.038(3) 0.034(2) -0.012(2) -0.006(2) -0.010(2)
C10 0.047(3) 0.045(3) 0.032(2) -0.009(2) -0.005(2) -0.017(2)
C11 0.055(3) 0.097(5) 0.039(3) -0.015(3) -0.006(2) -0.041(3)
C12 0.057(3) 0.082(4) 0.036(3) -0.022(3) -0.002(2) -0.038(3)
C13 0.051(3) 0.050(3) 0.041(3) -0.006(2) -0.020(2) -0.011(3)
C14 0.042(3) 0.048(3) 0.032(2) -0.008(2) -0.017(2) -0.005(2)
C15 0.069(4) 0.052(4) 0.055(3) -0.011(3) -0.030(3) -0.016(3)
C16 0.080(4) 0.043(4) 0.076(4) -0.001(3) -0.040(3) -0.016(3)
C17 0.063(3) 0.043(4) 0.062(3) -0.009(3) -0.038(3) 0.000(3)
C18 0.047(3) 0.043(3) 0.039(3) -0.014(2) -0.014(2) -0.006(2)
C19 0.044(3) 0.040(3) 0.032(2) -0.005(2) -0.013(2) -0.006(2)
C20 0.058(3) 0.054(4) 0.038(3) -0.008(3) -0.021(2) -0.012(3)
C21 0.057(3) 0.055(4) 0.032(3) 0.000(3) -0.015(2) -0.016(3)
C22 0.055(3) 0.051(4) 0.037(3) -0.012(2) -0.014(2) -0.010(3)
C23 0.052(3) 0.046(4) 0.057(3) -0.011(3) -0.017(3) -0.008(3)
C24 0.054(5) 0.054(5) 0.054(5) -0.0197(19) -0.0067(12) -0.0135(15)
C24' 0.063(5) 0.063(5) 0.064(5) -0.023(2) -0.0081(12) -0.0159(17)
C25 0.074(5) 0.074(5) 0.074(5) -0.028(2) -0.0095(12) -0.0185(16)
C25' 0.077(6) 0.077(6) 0.077(6) -0.028(2) -0.0099(12) -0.0194(17)
C26 0.088(7) 0.088(7) 0.088(7) -0.032(3) -0.0115(13) -0.0221(19)
C26' 0.062(5) 0.062(5) 0.063(5) -0.0226(19) -0.0080(12) -0.0156(15)
C27 0.078(4) 0.058(4) 0.050(3) -0.004(3) -0.020(3) -0.008(3)
C28 0.060(3) 0.056(4) 0.056(3) -0.008(3) -0.015(3) -0.008(3)
C29 0.086(2) 0.085(2) 0.084(2) -0.0306(12) -0.0117(10) -0.0215(11)
C30 0.078(2) 0.078(2) 0.079(2) -0.0277(11) -0.0108(10) -0.0200(11)
C31 0.058(4) 0.070(4) 0.051(3) -0.030(3) -0.001(3) -0.027(4)
C32 0.065(4) 0.065(4) 0.066(4) -0.032(3) -0.001(3) -0.015(4)
C33 0.086(5) 0.081(6) 0.087(5) -0.032(4) -0.013(4) -0.008(4)
C34 0.122(3) 0.120(3) 0.120(3) -0.0451(14) -0.0152(11) -0.0284(12)
C35 0.121(3) 0.119(3) 0.120(3) -0.0447(14) -0.0152(11) -0.0298(12)
C36 0.097(5) 0.097(5) 0.097(5) -0.035(2) -0.0125(12) -0.0249(16)
C36' 0.127(11) 0.127(11) 0.127(11) -0.047(4) -0.0164(17) -0.032(3)
C37 0.065(4) 0.064(4) 0.065(4) -0.0236(16) -0.0084(11) -0.0172(13)
C37' 0.084(7) 0.083(7) 0.084(7) -0.031(3) -0.0105(13) -0.021(2)
C38 0.064(4) 0.070(5) 0.059(3) -0.020(3) -0.014(3) -0.027(4)
C39 0.072(4) 0.054(4) 0.048(3) -0.007(3) -0.015(3) -0.015(3)
C40 0.043(8) 0.031(8) 0.050(8) -0.002(7) -0.011(6) -0.014(7)
C40' 0.084(9) 0.084(9) 0.084(9) -0.031(3) -0.0108(15) -0.021(2)
C41 0.108(12) 0.108(12) 0.108(12) -0.040(4) -0.0139(18) -0.027(3)
C41' 0.043(8) 0.073(14) 0.081(12) -0.024(11) 0.002(7) -0.023(9)
C42 0.095(5) 0.095(5) 0.095(5) -0.0350(19) -0.0126(11) -0.0238(15)
C42' 0.093(10) 0.093(10) 0.094(10) -0.034(4) -0.0123(16) -0.024(3)
C43 0.136(3) 0.136(4) 0.136(3) -0.0499(14) -0.0176(8) -0.0339(11)
C44 0.099(2) 0.099(2) 0.099(2) -0.0361(13) -0.0134(10) -0.0249(11)
N1 0.056(2) 0.049(3) 0.035(2) -0.014(2) -0.0074(19) -0.020(2)
N2 0.0588(14) 0.0635(15) 0.0589(15) -0.0204(10) -0.0103(9) -0.0184(10)
N3 0.057(3) 0.073(3) 0.039(2) -0.016(2) -0.005(2) -0.037(2)
N4 0.042(2) 0.049(3) 0.033(2) -0.006(2) -0.0164(17) -0.011(2)
N5 0.057(3) 0.056(3) 0.034(2) -0.010(2) -0.0130(19) -0.022(2)
N6 0.064(3) 0.056(3) 0.034(2) -0.004(2) -0.014(2) -0.023(2)
N7 0.071(3) 0.051(3) 0.064(3) 0.000(3) -0.024(3) -0.009(3)
N8 0.0911(19) 0.0907(19) 0.0886(19) -0.0320(11) -0.0130(10) -0.0225(10)
N9 0.097(4) 0.072(4) 0.067(3) -0.003(3) -0.030(3) -0.026(3)
O1 0.065(2) 0.064(3) 0.0304(17) -0.0086(17) -0.0106(16) -0.033(2)
O2 0.0453(19) 0.058(2) 0.0435(19) 0.0053(17) -0.0236(16) -0.0163(18)
O3 0.055(2) 0.046(2) 0.050(2) -0.0046(18) -0.0094(17) -0.0076(19)
O4 0.051(2) 0.059(3) 0.065(2) -0.021(2) -0.0052(19) -0.019(2)
O5 0.062(3) 0.098(4) 0.075(3) -0.032(3) -0.004(2) -0.038(3)
O6 0.065(2) 0.064(3) 0.065(2) -0.005(2) -0.017(2) -0.022(2)
O7 0.093(3) 0.094(3) 0.094(3) -0.0347(15) -0.0129(11) -0.0248(13)
O7' 0.065(4) 0.065(4) 0.065(3) -0.0240(16) -0.0086(11) -0.0172(13)

loop_
_atom_type_symbol
_atom_type_description
_atom_type_scat_dispersion_real
_atom_type_scat_dispersion_imag
_atom_type_scat_source
C C 0.0033 0.0016 'International Tables Vol C Tables 4.2.6.8 and 6.1.1.4'
H H 0.0000 0.0000 'International Tables Vol C Tables 4.2.6.8 and 6.1.1.4'
N N 0.0061 0.0033 'International Tables Vol C Tables 4.2.6.8 and 6.1.1.4'
O O 0.0106 0.0060 'International Tables Vol C Tables 4.2.6.8 and 6.1.1.4'
Zn Zn 0.2839 1.4301 'International Tables Vol C Tables 4.2.6.8 and 6.1.1.4'

loop_
_geom_angle_atom_site_label_1
_geom_angle_atom_site_label_2
_geom_angle_atom_site_label_3
_geom_angle
_geom_angle_site_symmetry_1
_geom_angle_site_symmetry_3
O4 Zn1 O6 95.73(17) . .
O4 Zn1 N5 110.19(17) . .
O6 Zn1 N5 119.52(18) . .
O4 Zn1 N3 119.52(17) . 2_755
O6 Zn1 N3 107.16(17) . 2_755
N5 Zn1 N3 105.38(15) . 2_755
C2 C1 C3 120.3(4) . 2_856
C2 C1 C4 120.7(4) . .
C3 C1 C4 118.8(5) 2_856 .
C1 C2 C3 120.4(4) . .
C1 C2 C13 119.8(4) . .
C3 C2 C13 119.7(5) . .
C1 C3 C2 119.3(5) 2_856 .
C1 C3 C22 121.5(4) 2_856 .
C2 C3 C22 119.2(4) . .
O1 C4 C1 107.9(3) . .
O1 C4 H4A 110.1 . .
C1 C4 H4A 110.1 . .
O1 C4 H4B 110.1 . .
C1 C4 H4B 110.1 . .
H4A C4 H4B 108.4 . .
O1 C5 C6 115.8(4) . .
O1 C5 C10 124.3(4) . .
C6 C5 C10 119.9(4) . .
C7 C6 C5 120.0(4) . .
C7 C6 H6 120.0 . .
C5 C6 H6 120.0 . .
C6 C7 C8 120.6(5) . .
C6 C7 H7 119.7 . .
C8 C7 H7 119.7 . .
C9 C8 C7 118.7(4) . .
C9 C8 H8 120.7 . .
C7 C8 H8 120.7 . .
C8 C9 C10 121.6(4) . .
C8 C9 N1 119.6(4) . .
C10 C9 N1 118.7(4) . .
C9 C10 C5 119.1(4) . .
C9 C10 H10 120.5 . .
C5 C10 H10 120.5 . .
N2 C11 N1 111.4(4) . .
N2 C11 H11 124.3 . .
N1 C11 H11 124.3 . .
N3 C12 N1 110.3(4) . .
N3 C12 H12 124.9 . .
N1 C12 H12 124.9 . .
O2 C13 C2 106.8(4) . .
O2 C13 H13A 110.4 . .
C2 C13 H13A 110.4 . .
O2 C13 H13B 110.4 . .
C2 C13 H13B 110.4 . .
H13A C13 H13B 108.6 . .
C15 C14 O2 125.4(4) . .
C15 C14 C19 119.8(4) . .
O2 C14 C19 114.8(4) . .
C14 C15 C16 120.1(5) . .
C14 C15 H15 120.0 . .
C16 C15 H15 120.0 . .
C15 C16 C17 121.2(5) . .
C15 C16 H16 119.4 . .
C17 C16 H16 119.4 . .
C18 C17 C16 118.5(5) . .
C18 C17 H17 120.8 . .
C16 C17 H17 120.8 . .
C17 C18 C19 120.6(4) . .
C17 C18 N4 120.0(4) . .
C19 C18 N4 119.3(4) . .
C14 C19 C18 119.8(5) . .
C14 C19 H19 120.1 . .
C18 C19 H19 120.1 . .
N5 C20 N4 111.3(5) . .
N5 C20 H20 124.4 . .
N4 C20 H20 124.4 . .
N6 C21 N4 112.2(4) . .
N6 C21 H21 123.9 . .
N4 C21 H21 123.9 . .
O3 C22 C3 106.8(4) . .
O3 C22 H22A 110.4 . .
C3 C22 H22A 110.4 . .
O3 C22 H22B 110.4 . .
C3 C22 H22B 110.4 . .
H22A C22 H22B 108.6 . .
C24 C23 O3 123.7(8) . .
C24 C23 C28 121.2(9) . .
O3 C23 C28 114.5(5) . .
C24 C23 C24' 14.3(10) . .
O3 C23 C24' 122.6(8) . .
C28 C23 C24' 122.4(8) . .
C23 C24 C25 120.7(13) . .
C23 C24 C25' 119.2(13) . .
C25 C24 C25' 18.0(10) . .
C25' C24' C25 18.8(10) . .
C25' C24' C23 115.3(14) . .
C25 C24' C23 109.4(13) . .
C24 C25 C26' 118.5(15) . .
C24 C25 C26 119.1(16) . .
C26' C25 C26 17.4(11) . .
C24 C25 C24' 15.6(10) . .
C26' C25 C24' 118.4(15) . .
C26 C25 C24' 124.3(16) . .
C24' C25' C26' 122.7(16) . .
C24' C25' C24 14.8(10) . .
C26' C25' C24 114.7(15) . .
C24' C25' C26 118.9(16) . .
C26' C25' C26 16.0(10) . .
C24 C25' C26 107.7(14) . .
C27 C26 C25 116.3(17) . .
C27 C26 C25' 113.4(15) . .
C25 C26 C25' 17.4(10) . .
C25' C26' C25 18.9(10) . .
C25' C26' C27 119.0(14) . .
C25 C26' C27 113.2(13) . .
C28 C27 C26 122.5(10) . .
C28 C27 C26' 121.7(8) . .
C26 C27 C26' 17.5(11) . .
C28 C27 N7 118.4(6) . .
C26 C27 N7 118.5(10) . .
C26' C27 N7 118.9(8) . .
C27 C28 C23 118.5(6) . .
C27 C28 H28 120.8 . .
C23 C28 H28 120.8 . .
N8 C29 N7 110.8(6) . .
N8 C29 H29 124.6 . .
N7 C29 H29 124.6 . .
N9 C30 N7 113.0(6) . .
N9 C30 H30 123.5 . .
N7 C30 H30 123.5 . .
O5 C31 O4 124.9(6) . .
O5 C31 C32 118.6(6) . .
O4 C31 C32 116.5(5) . .
C33 C32 C37 119.7(8) . .
C33 C32 C37' 122.1(11) . .
C37 C32 C37' 20.7(10) . .
C33 C32 C31 120.5(6) . .
C37 C32 C31 119.2(7) . .
C37' C32 C31 115.9(11) . .
C32 C33 C34 119.0(7) . .
C32 C33 H33 120.5 . .
C34 C33 H33 120.5 . .
C35 C34 C33 122.0(10) . .
C35 C34 H34 119.0 . .
C33 C34 H34 119.0 . .
C34 C35 C36 120.0(12) . .
C34 C35 C36' 122.3(14) . .
C36 C35 C36' 20.6(15) . .
C36' C36 C35 98(5) . .
C36' C36 C37 89(5) . .
C35 C36 C37 121.0(14) . .
C36' C36 C37' 71(5) . .
C35 C36 C37' 117.6(14) . .
C37 C36 C37' 18.7(10) . .
C36 C36' C37' 89(5) . .
C36 C36' C35 61(5) . .
C37' C36' C35 112(2) . .
C36 C36' C37 70(5) . .
C37' C36' C37 19.4(10) . .
C35 C36' C37 105(2) . .
C37' C37 C32 82(3) . .
C37' C37 C36 97(4) . .
C32 C37 C36 117.0(12) . .
C37' C37 C36' 77(4) . .
C32 C37 C36' 118.1(15) . .
C36 C37 C36' 20.6(14) . .
C37 C37' C32 78(3) . .
C37 C37' C36' 84(4) . .
C32 C37' C36' 119(2) . .
C37 C37' C36 65(3) . .
C32 C37' C36 107.6(16) . .
C36' C37' C36 19.9(14) . .
O7 C38 O6 124.6(7) . .
O7 C38 O7' 25.6(6) . .
O6 C38 O7' 117.8(7) . .
O7 C38 C39 116.1(7) . .
O6 C38 C39 117.9(5) . .
O7' C38 C39 122.4(8) . .
C40 C39 C44 114.6(10) . .
C40 C39 C38 126.8(9) . .
C44 C39 C38 118.4(6) . .
C40 C39 C40' 13.9(14) . .
C44 C39 C40' 128.5(11) . .
C38 C39 C40' 113.0(11) . .
C39 C40 C41' 125.3(17) . .
C39 C40 C41 144.4(19) . .
C41' C40 C41 19.2(17) . .
C41 C40' C39 113.4(17) . .
C41 C40' C41' 17.0(14) . .
C39 C40' C41' 96.5(14) . .
C40 C41 C40' 17.2(12) . .
C40 C41 C42 98.3(18) . .
C40' C41 C42 115(2) . .
C40 C41 C42' 89.8(17) . .
C40' C41 C42' 106.9(19) . .
C42 C41 C42' 10.5(13) . .
C42 C41' C40 126.5(19) . .
C42 C41' C40' 141.5(19) . .
C40 C41' C40' 14.9(12) . .
C42 C41' C42' 16.0(17) . .
C40 C41' C42' 113.3(19) . .
C40' C41' C42' 128.1(19) . .
C42' C42 C41' 133(5) . .
C42' C42 C43 28(4) . .
C41' C42 C43 117.7(16) . .
C42' C42 C41 142(5) . .
C41' C42 C41 9.7(19) . .
C43 C42 C41 127.1(17) . .
C42 C42' C43 135(6) . .
C42 C42' C41' 31(4) . .
C43 C42' C41' 118(3) . .
C42 C42' C41 28(4) . .
C43 C42' C41 122(3) . .
C41' C42' C41 4.3(15) . .
C42' C43 C44 127(2) . .
C42' C43 C42 16(2) . .
C44 C43 C42 116.3(10) . .
C39 C44 C43 119.1(8) . .
C39 C44 H44 120.5 . .
C43 C44 H44 120.5 . .
C11 N1 C12 104.3(4) . .
C11 N1 C9 127.8(4) . .
C12 N1 C9 128.0(4) . .
C11 N2 N3 105.3(4) . .
C12 N3 N2 108.7(4) . .
C12 N3 Zn1 132.2(3) . 2_755
N2 N3 Zn1 119.1(3) . 2_755
C20 N4 C21 103.2(4) . .
C20 N4 C18 129.1(4) . .
C21 N4 C18 127.2(4) . .
C20 N5 N6 108.1(4) . .
C20 N5 Zn1 129.8(3) . .
N6 N5 Zn1 120.9(3) . .
C21 N6 N5 105.2(4) . .
C30 N7 C29 102.9(5) . .
C30 N7 C27 130.3(6) . .
C29 N7 C27 126.8(5) . .
C29 N8 N9 106.0(6) . .
C30 N9 N8 107.3(6) . .
C5 O1 C4 116.5(3) . .
C14 O2 C13 117.5(4) . .
C23 O3 C22 117.5(4) . .
C31 O4 Zn1 113.8(3) . .
C38 O6 Zn1 110.9(3) . .
O7' O7 C38 82(2) . .
O7 O7' C38 72.6(18) . .

loop_
_geom_bond_atom_site_label_1
_geom_bond_atom_site_label_2
_geom_bond_distance
_geom_bond_site_symmetry_2
Zn1 O4 1.950(4) .
Zn1 O6 1.966(4) .
Zn1 N5 2.015(4) .
Zn1 N3 2.022(4) 2_755
C1 C2 1.390(7) .
C1 C3 1.398(6) 2_856
C1 C4 1.515(6) .
C2 C3 1.406(6) .
C2 C13 1.533(6) .
C3 C1 1.398(6) 2_856
C3 C22 1.494(7) .
C4 O1 1.441(5) .
C4 H4A 0.9700 .
C4 H4B 0.9700 .
C5 O1 1.353(5) .
C5 C6 1.377(6) .
C5 C10 1.389(6) .
C6 C7 1.378(7) .
C6 H6 0.9300 .
C7 C8 1.390(7) .
C7 H7 0.9300 .
C8 C9 1.368(6) .
C8 H8 0.9300 .
C9 C10 1.382(6) .
C9 N1 1.445(6) .
C10 H10 0.9300 .
C11 N2 1.312(6) .
C11 N1 1.346(6) .
C11 H11 0.9300 .
C12 N3 1.288(6) .
C12 N1 1.353(6) .
C12 H12 0.9300 .
C13 O2 1.426(5) .
C13 H13A 0.9700 .
C13 H13B 0.9700 .
C14 C15 1.368(7) .
C14 O2 1.369(5) .
C14 C19 1.376(6) .
C15 C16 1.372(8) .
C15 H15 0.9300 .
C16 C17 1.383(7) .
C16 H16 0.9300 .
C17 C18 1.371(7) .
C17 H17 0.9300 .
C18 C19 1.394(6) .
C18 N4 1.421(6) .
C19 H19 0.9300 .
C20 N5 1.296(6) .
C20 N4 1.353(6) .
C20 H20 0.9300 .
C21 N6 1.301(6) .
C21 N4 1.373(6) .
C21 H21 0.9300 .
C22 O3 1.435(5) .
C22 H22A 0.9700 .
C22 H22B 0.9700 .
C23 C24 1.314(16) .
C23 O3 1.362(6) .
C23 C28 1.392(7) .
C23 C24' 1.485(18) .
C24 C25 1.42(2) .
C24 C25' 1.50(3) .
C24' C25' 1.39(2) .
C24' C25 1.43(3) .
C25 C26' 1.42(2) .
C25 C26 1.42(2) .
C25' C26' 1.40(2) .
C25' C26 1.54(3) .
C26 C27 1.38(2) .
C26' C27 1.428(17) .
C27 C28 1.371(8) .
C27 N7 1.431(7) .
C28 H28 0.9300 .
C29 N8 1.328(8) .
C29 N7 1.363(8) .
C29 H29 0.9300 .
C30 N9 1.279(8) .
C30 N7 1.348(8) .
C30 H30 0.9300 .
C31 O5 1.224(6) .
C31 O4 1.262(7) .
C31 C32 1.521(8) .
C32 C33 1.369(9) .
C32 C37 1.408(13) .
C32 C37' 1.42(2) .
C33 C34 1.404(11) .
C33 H33 0.9300 .
C34 C35 1.329(11) .
C34 H34 0.9300 .
C35 C36 1.341(19) .
C35 C36' 1.52(3) .
C36 C36' 0.54(4) .
C36 C37 1.44(2) .
C36 C37' 1.58(3) .
C36' C37' 1.50(4) .
C36' C37 1.53(4) .
C37 C37' 0.51(2) .
C38 O7 1.253(11) .
C38 O6 1.254(7) .
C38 O7' 1.299(12) .
C38 C39 1.497(8) .
C39 C40 1.288(16) .
C39 C44 1.389(9) .
C39 C40' 1.56(2) .
C40 C41' 1.34(2) .
C40 C41 1.39(4) .
C40' C41 1.48(4) .
C40' C41' 1.57(3) .
C41 C42 1.51(3) .
C41 C42' 2.01(4) .
C41' C42 1.11(2) .
C41' C42' 1.58(4) .
C42 C42' 0.59(3) .
C42 C43 1.484(18) .
C42' C43 1.00(3) .
C43 C44 1.418(13) .
C44 H44 0.9300 .
N2 N3 1.370(5) .
N3 Zn1 2.022(4) 2_755
N5 N6 1.391(5) .
N8 N9 1.373(7) .
O7 O7' 0.567(14) .

loop_
_geom_torsion_atom_site_label_1
_geom_torsion_atom_site_label_2
_geom_torsion_atom_site_label_3
_geom_torsion_atom_site_label_4
_geom_torsion
_geom_torsion_site_symmetry_1
_geom_torsion_site_symmetry_4
C3 C1 C2 C3 0.8(7) 2_856 .
C4 C1 C2 C3 -175.2(4) . .
C3 C1 C2 C13 -176.3(4) 2_856 .
C4 C1 C2 C13 7.7(6) . .
C1 C2 C3 C1 -0.8(7) . 2_856
C13 C2 C3 C1 176.3(4) . 2_856
C1 C2 C3 C22 -179.2(4) . .
C13 C2 C3 C22 -2.0(6) . .
C2 C1 C4 O1 -111.9(5) . .
C3 C1 C4 O1 72.1(5) 2_856 .
O1 C5 C6 C7 175.4(5) . .
C10 C5 C6 C7 -3.6(8) . .
C5 C6 C7 C8 3.0(9) . .
C6 C7 C8 C9 -0.6(9) . .
C7 C8 C9 C10 -1.3(8) . .
C7 C8 C9 N1 179.2(5) . .
C8 C9 C10 C5 0.8(8) . .
N1 C9 C10 C5 -179.7(4) . .
O1 C5 C10 C9 -177.2(4) . .
C6 C5 C10 C9 1.7(8) . .
C1 C2 C13 O2 55.1(5) . .
C3 C2 C13 O2 -122.1(4) . .
O2 C14 C15 C16 -175.0(5) . .
C19 C14 C15 C16 2.9(8) . .
C14 C15 C16 C17 -2.1(9) . .
C15 C16 C17 C18 -0.3(9) . .
C16 C17 C18 C19 1.8(8) . .
C16 C17 C18 N4 -174.3(5) . .
C15 C14 C19 C18 -1.5(7) . .
O2 C14 C19 C18 176.6(4) . .
C17 C18 C19 C14 -0.9(7) . .
N4 C18 C19 C14 175.2(4) . .
C1 C3 C22 O3 118.0(4) 2_856 .
C2 C3 C22 O3 -63.7(5) . .
O3 C23 C24 C25 176.4(11) . .
C28 C23 C24 C25 5.9(19) . .
C24' C23 C24 C25 -93(5) . .
O3 C23 C24 C25' -162.9(11) . .
C28 C23 C24 C25' 26.6(18) . .
C24' C23 C24 C25' -73(5) . .
C24 C23 C24' C25' 84(5) . .
O3 C23 C24' C25' -176.7(11) . .
C28 C23 C24' C25' -5.5(18) . .
C24 C23 C24' C25 65(5) . .
O3 C23 C24' C25 164.0(10) . .
C28 C23 C24' C25 -24.8(17) . .
C23 C24 C25 C26' 14(2) . .
C25' C24 C25 C26' -77(4) . .
C23 C24 C25 C26 -6(3) . .
C25' C24 C25 C26 -97(4) . .
C23 C24 C25 C24' 108(5) . .
C25' C24 C25 C24' 17(6) . .
C25' C24' C25 C24 -162(6) . .
C23 C24' C25 C24 -50(4) . .
C25' C24' C25 C26' -68(4) . .
C23 C24' C25 C26' 44(2) . .
C25' C24' C25 C26 -87(4) . .
C23 C24' C25 C26 25(2) . .
C25 C24' C25' C26' 79(4) . .
C23 C24' C25' C26' 3(3) . .
C25 C24' C25' C24 18(6) . .
C23 C24' C25' C24 -57(4) . .
C25 C24' C25' C26 61(4) . .
C23 C24' C25' C26 -15(2) . .
C23 C24 C25' C24' 99(5) . .
C25 C24 C25' C24' -161(6) . .
C23 C24 C25' C26' -27(2) . .
C25 C24 C25' C26' 73(4) . .
C23 C24 C25' C26 -42(2) . .
C25 C24 C25' C26 58(4) . .
C24 C25 C26 C27 10(3) . .
C26' C25 C26 C27 -83(4) . .
C24' C25 C26 C27 -8(3) . .
C24 C25 C26 C25' 94(4) . .
C26' C25 C26 C25' 1(6) . .
C24' C25 C26 C25' 77(4) . .
C24' C25' C26 C27 33(2) . .
C26' C25' C26 C27 -75(5) . .
C24 C25' C26 C27 44(2) . .
C24' C25' C26 C25 -71(4) . .
C26' C25' C26 C25 -179(7) . .
C24 C25' C26 C25 -60(4) . .
C24' C25' C26' C25 -80(4) . .
C24 C25' C26' C25 -66(4) . .
C26 C25' C26' C25 1(6) . .
C24' C25' C26' C27 -3(3) . .
C24 C25' C26' C27 11(2) . .
C26 C25' C26' C27 78(5) . .
C24 C25 C26' C25' 84(4) . .
C26 C25 C26' C25' -179(6) . .
C24' C25 C26' C25' 66(4) . .
C24 C25 C26' C27 -28(2) . .
C26 C25 C26' C27 69(4) . .
C24' C25 C26' C27 -46(2) . .
C25 C26 C27 C28 -14(2) . .
C25' C26 C27 C28 -32.7(19) . .
C25 C26 C27 C26' 79(4) . .
C25' C26 C27 C26' 60(4) . .
C25 C26 C27 N7 175.2(13) . .
C25' C26 C27 N7 156.2(12) . .
C25' C26' C27 C28 5(2) . .
C25 C26' C27 C28 25.0(18) . .
C25' C26' C27 C26 -93(5) . .
C25 C26' C27 C26 -73(4) . .
C25' C26' C27 N7 173.1(12) . .
C25 C26' C27 N7 -166.9(11) . .
C26 C27 C28 C23 13.8(13) . .
C26' C27 C28 C23 -6.9(12) . .
N7 C27 C28 C23 -175.1(5) . .
C24 C23 C28 C27 -9.5(11) . .
O3 C23 C28 C27 179.2(5) . .
C24' C23 C28 C27 7.3(11) . .
O5 C31 C32 C33 6.3(8) . .
O4 C31 C32 C33 -173.5(5) . .
O5 C31 C32 C37 176.9(8) . .
O4 C31 C32 C37 -2.8(9) . .
O5 C31 C32 C37' -159.9(11) . .
O4 C31 C32 C37' 20.3(12) . .
C37 C32 C33 C34 9.0(11) . .
C37' C32 C33 C34 -15.1(15) . .
C31 C32 C33 C34 179.6(6) . .
C32 C33 C34 C35 0.8(12) . .
C33 C34 C35 C36 -9.7(17) . .
C33 C34 C35 C36' 14(2) . .
C34 C35 C36 C36' 103(5) . .
C34 C35 C36 C37 9(2) . .
C36' C35 C36 C37 -94(5) . .
C34 C35 C36 C37' 30(2) . .
C36' C35 C36 C37' -73(5) . .
C35 C36 C36' C37' -116.4(18) . .
C37 C36 C36' C37' 5(2) . .
C37 C36 C36' C35 121.3(18) . .
C37' C36 C36' C35 116.4(18) . .
C35 C36 C36' C37 -121.3(18) . .
C37' C36 C36' C37 -5(2) . .
C34 C35 C36' C36 -90(5) . .
C34 C35 C36' C37' -14(3) . .
C36 C35 C36' C37' 76(5) . .
C34 C35 C36' C37 -33(3) . .
C36 C35 C36' C37 57(4) . .
C33 C32 C37 C37' -103(4) . .
C31 C32 C37 C37' 86(4) . .
C33 C32 C37 C36 -9.7(16) . .
C37' C32 C37 C36 93(4) . .
C31 C32 C37 C36 179.6(10) . .
C33 C32 C37 C36' -33(2) . .
C37' C32 C37 C36' 70(4) . .
C31 C32 C37 C36' 156.4(16) . .
C36' C36 C37 C37' -15(6) . .
C35 C36 C37 C37' 85(4) . .
C36' C36 C37 C32 -98(5) . .
C35 C36 C37 C32 1(2) . .
C37' C36 C37 C32 -84(4) . .
C35 C36 C37 C36' 99(5) . .
C37' C36 C37 C36' 15(6) . .
C36 C36' C37 C37' 165(6) . .
C35 C36' C37 C37' 114(4) . .
C36 C36' C37 C32 92(5) . .
C37' C36' C37 C32 -73(4) . .
C35 C36' C37 C32 42(2) . .
C37' C36' C37 C36 -165(6) . .
C35 C36' C37 C36 -51(4) . .
C36 C37 C37' C32 -116.4(12) . .
C36' C37 C37' C32 -121.6(15) . .
C32 C37 C37' C36' 121.6(15) . .
C36 C37 C37' C36' 5(2) . .
C32 C37 C37' C36 116.4(12) . .
C36' C37 C37' C36 -5(2) . .
C33 C32 C37' C37 90(4) . .
C31 C32 C37' C37 -104(4) . .
C33 C32 C37' C36' 14(3) . .
C37 C32 C37' C36' -76(4) . .
C31 C32 C37' C36' 179.8(18) . .
C33 C32 C37' C36 31.5(19) . .
C37 C32 C37' C36 -58(3) . .
C31 C32 C37' C36 -162.5(11) . .
C36 C36' C37' C37 -14(6) . .
C35 C36' C37' C37 -72(4) . .
C36 C36' C37' C32 58(5) . .
C35 C36' C37' C32 0(3) . .
C37 C36' C37' C32 72(4) . .
C35 C36' C37' C36 -58(4) . .
C37 C36' C37' C36 14(6) . .
C36' C36 C37' C37 165(6) . .
C35 C36 C37' C37 -106(4) . .
C36' C36 C37' C32 -129(5) . .
C35 C36 C37' C32 -39(2) . .
C37 C36 C37' C32 67(3) . .
C35 C36 C37' C36' 90(5) . .
C37 C36 C37' C36' -165(6) . .
O7 C38 C39 C40 -148.9(12) . .
O6 C38 C39 C40 18.4(12) . .
O7' C38 C39 C40 -177.4(12) . .
O7 C38 C39 C44 34.7(10) . .
O6 C38 C39 C44 -158.0(6) . .
O7' C38 C39 C44 6.2(11) . .
O7 C38 C39 C40' -147.9(12) . .
O6 C38 C39 C40' 19.4(13) . .
O7' C38 C39 C40' -176.4(13) . .
C44 C39 C40 C41' -3(2) . .
C38 C39 C40 C41' -180.0(14) . .
C40' C39 C40 C41' 176(8) . .
C44 C39 C40 C41 -1(3) . .
C38 C39 C40 C41 -178(3) . .
C40' C39 C40 C41 178(9) . .
C40 C39 C40' C41 -1(5) . .
C44 C39 C40' C41 -1(3) . .
C38 C39 C40' C41 -177.6(19) . .
C40 C39 C40' C41' -3(6) . .
C44 C39 C40' C41' -2(2) . .
C38 C39 C40' C41' -179.3(11) . .
C39 C40 C41 C40' -179(8) . .
C41' C40 C41 C40' -173(8) . .
C39 C40 C41 C42 1(4) . .
C41' C40 C41 C42 6(5) . .
C39 C40 C41 C42' -6(4) . .
C41' C40 C41 C42' 0(5) . .
C39 C40' C41 C40 1(4) . .
C41' C40' C41 C40 7(8) . .
C39 C40' C41 C42 0(3) . .
C41' C40' C41 C42 6(4) . .
C39 C40' C41 C42' -7(3) . .
C41' C40' C41 C42' -1(5) . .
C39 C40 C41' C42 6(3) . .
C41 C40 C41' C42 -170(8) . .
C39 C40 C41' C40' -176(7) . .
C41 C40 C41' C40' 7(9) . .
C39 C40 C41' C42' -4(3) . .
C41 C40 C41' C42' 180(8) . .
C41 C40' C41' C42 -168(9) . .
C39 C40' C41' C42 6(4) . .
C41 C40' C41' C40 -172(10) . .
C39 C40' C41' C40 2(5) . .
C41 C40' C41' C42' 179(8) . .
C39 C40' C41' C42' -6(3) . .
C40 C41' C42 C42' -37(7) . .
C40' C41' C42 C42' -38(8) . .
C40 C41' C42 C43 -8(3) . .
C40' C41' C42 C43 -9(4) . .
C42' C41' C42 C43 30(6) . .
C40 C41' C42 C41 161(15) . .
C40' C41' C42 C41 160(15) . .
C42' C41' C42 C41 -162(14) . .
C40 C41 C42 C42' -37(9) . .
C40' C41 C42 C42' -36(9) . .
C40 C41 C42 C41' -15(12) . .
C40' C41 C42 C41' -14(11) . .
C42' C41 C42 C41' 22(16) . .
C40 C41 C42 C43 -2(3) . .
C40' C41 C42 C43 -2(4) . .
C42' C41 C42 C43 34(7) . .
C41' C42 C42' C43 67(10) . .
C41 C42 C42' C43 72(11) . .
C43 C42 C42' C41' -67(10) . .
C41 C42 C42' C41' 5(4) . .
C41' C42 C42' C41 -5(4) . .
C43 C42 C42' C41 -72(11) . .
C40 C41' C42' C42 148(6) . .
C40' C41' C42' C42 151(6) . .
C42 C41' C42' C43 -133(8) . .
C40 C41' C42' C43 15(4) . .
C40' C41' C42' C43 18(4) . .
C42 C41' C42' C41 32(23) . .
C40 C41' C42' C41 -180(100) . .
C40' C41' C42' C41 -177(23) . .
C40 C41 C42' C42 144(8) . .
C40' C41 C42' C42 146(8) . .
C40 C41 C42' C43 16(4) . .
C40' C41 C42' C43 18(4) . .
C42 C41 C42' C43 -128(10) . .
C40 C41 C42' C41' 0(21) . .
C40' C41 C42' C41' 2(20) . .
C42 C41 C42' C41' -143(26) . .
C42 C42' C43 C44 -51(9) . .
C41' C42' C43 C44 -18(4) . .
C41 C42' C43 C44 -19(4) . .
C41' C42' C43 C42 33(6) . .
C41 C42' C43 C42 32(6) . .
C41' C42 C43 C42' -130(9) . .
C41 C42 C43 C42' -132(9) . .
C42' C42 C43 C44 137(8) . .
C41' C42 C43 C44 7(2) . .
C41 C42 C43 C44 4(2) . .
C40 C39 C44 C43 3.2(13) . .
C38 C39 C44 C43 -180.0(7) . .
C40' C39 C44 C43 3.1(17) . .
C42' C43 C44 C39 9(3) . .
C42 C43 C44 C39 -4.6(13) . .
N2 C11 N1 C12 0.2(7) . .
N2 C11 N1 C9 -179.1(5) . .
N3 C12 N1 C11 1.3(6) . .
N3 C12 N1 C9 -179.4(5) . .
C8 C9 N1 C11 13.9(8) . .
C10 C9 N1 C11 -165.6(5) . .
C8 C9 N1 C12 -165.3(5) . .
C10 C9 N1 C12 15.2(8) . .
N1 C11 N2 N3 -1.5(7) . .
N1 C12 N3 N2 -2.2(6) . .
N1 C12 N3 Zn1 -179.1(4) . 2_755
C11 N2 N3 C12 2.3(6) . .
C11 N2 N3 Zn1 179.6(4) . 2_755
N5 C20 N4 C21 -1.0(6) . .
N5 C20 N4 C18 170.9(5) . .
N6 C21 N4 C20 1.1(6) . .
N6 C21 N4 C18 -171.1(4) . .
C17 C18 N4 C20 28.4(8) . .
C19 C18 N4 C20 -147.7(5) . .
C17 C18 N4 C21 -161.4(5) . .
C19 C18 N4 C21 22.5(7) . .
N4 C20 N5 N6 0.6(6) . .
N4 C20 N5 Zn1 -166.3(3) . .
O4 Zn1 N5 C20 169.4(4) . .
O6 Zn1 N5 C20 -81.3(5) . .
N3 Zn1 N5 C20 39.2(5) 2_755 .
O4 Zn1 N5 N6 4.0(4) . .
O6 Zn1 N5 N6 113.3(4) . .
N3 Zn1 N5 N6 -126.3(3) 2_755 .
N4 C21 N6 N5 -0.8(6) . .
C20 N5 N6 C21 0.1(6) . .
Zn1 N5 N6 C21 168.4(3) . .
N9 C30 N7 C29 -0.5(7) . .
N9 C30 N7 C27 179.9(6) . .
N8 C29 N7 C30 -1.1(7) . .
N8 C29 N7 C27 178.5(6) . .
C28 C27 N7 C30 -138.8(7) . .
C26 C27 N7 C30 32.6(13) . .
C26' C27 N7 C30 52.7(12) . .
C28 C27 N7 C29 41.6(9) . .
C26 C27 N7 C29 -146.9(11) . .
C26' C27 N7 C29 -126.9(10) . .
N7 C29 N8 N9 2.2(8) . .
N7 C30 N9 N8 1.8(8) . .
C29 N8 N9 C30 -2.4(8) . .
C6 C5 O1 C4 -178.6(4) . .
C10 C5 O1 C4 0.3(7) . .
C1 C4 O1 C5 173.1(4) . .
C15 C14 O2 C13 -30.5(7) . .
C19 C14 O2 C13 151.5(4) . .
C2 C13 O2 C14 -174.5(4) . .
C24 C23 O3 C22 33.6(11) . .
C28 C23 O3 C22 -155.4(4) . .
C24' C23 O3 C22 16.5(10) . .
C3 C22 O3 C23 151.5(4) . .
O5 C31 O4 Zn1 -10.7(7) . .
C32 C31 O4 Zn1 169.1(3) . .
O6 Zn1 O4 C31 175.7(4) . .
N5 Zn1 O4 C31 -59.9(4) . .
N3 Zn1 O4 C31 62.3(4) 2_755 .
O7 C38 O6 Zn1 -26.6(9) . .
O7' C38 O6 Zn1 2.4(9) . .
C39 C38 O6 Zn1 167.2(4) . .
O4 Zn1 O6 C38 179.3(4) . .
N5 Zn1 O6 C38 62.2(4) . .
N3 Zn1 O6 C38 -57.3(4) 2_755 .
O6 C38 O7 O7' 83(2) . .
C39 C38 O7 O7' -110.9(19) . .
O6 C38 O7' O7 -112.6(19) . .
C39 C38 O7' O7 83(2) . .
